data_1568382
loop_
_publ_author_name
'Schlenker, Kevin'
'Casselman, Lillee K.'
'VanderLinden, Ryan T.'
'Saouma, Caroline T.'

_publ_section_title
;
 Large changes in hydricity as a function of charge and not metal in
 (PNP)M--H (de)hydrogenation catalysts that undergo metal--ligand
 cooperativity
;
_journal_issue 5
_journal_name_full 'Catalysis Science &amp; Technology'
_journal_page_first 1358
_journal_page_last 1368
_journal_paper_doi 10.1039/D2CY01349E
_journal_volume 13
_journal_year 2023
_chemical_formula_moiety 'C24 H41 Fe N3 O1 P2, C32 H12 B F24, C4 H10 O'
_chemical_formula_sum 'C60 H64 B F24 Fe N3 O2 P2'
_chemical_formula_weight 1443.74
_space_group_crystal_system monoclinic
_space_group_IT_number 14
_space_group_name_Hall '-P 2ybc'
_space_group_name_H-M_alt 'P 1 21/c 1'
_atom_sites_solution_hydrogens geom
_audit_creation_method SHELXL-2017/1
_audit_update_record
;
2021-05-04 deposited with the CCDC.	2023-01-24 downloaded from the CCDC.
;
_cell_angle_alpha 90
_cell_angle_beta 98.742(2)
_cell_angle_gamma 90
_cell_formula_units_Z 4
_cell_length_a 13.6976(6)
_cell_length_b 23.8148(12)
_cell_length_c 20.2227(8)
_cell_measurement_reflns_used 9945
_cell_measurement_temperature 117(2)
_cell_measurement_theta_max 26.67
_cell_measurement_theta_min 2.28
_cell_volume 6520.1(5)
_computing_structure_refinement 'SHELXL-2017/1 (Sheldrick, 2017)'
_diffrn_ambient_temperature 117(2)
_diffrn_measured_fraction_theta_full 0.999
_diffrn_measured_fraction_theta_max 0.997
_diffrn_measurement_device_type 'Bruker APEX-II CCD'
_diffrn_measurement_method '\f and \w scans'
_diffrn_radiation_type MoK\a
_diffrn_radiation_wavelength 0.71073
_diffrn_reflns_av_R_equivalents 0.0496
_diffrn_reflns_av_unetI/netI 0.0459
_diffrn_reflns_Laue_measured_fraction_full 0.999
_diffrn_reflns_Laue_measured_fraction_max 0.997
_diffrn_reflns_limit_h_max 17
_diffrn_reflns_limit_h_min -17
_diffrn_reflns_limit_k_max 28
_diffrn_reflns_limit_k_min -29
_diffrn_reflns_limit_l_max 25
_diffrn_reflns_limit_l_min -24
_diffrn_reflns_number 57796
_diffrn_reflns_point_group_measured_fraction_full 0.999
_diffrn_reflns_point_group_measured_fraction_max 0.997
_diffrn_reflns_theta_full 25.242
_diffrn_reflns_theta_max 26.367
_diffrn_reflns_theta_min 1.888
_diffrn_source 'Fine focus sealed tube'
_exptl_absorpt_coefficient_mu 0.393
_exptl_absorpt_correction_T_max 0.5626
_exptl_absorpt_correction_T_min 0.4509
_exptl_absorpt_correction_type multi-scan
_exptl_absorpt_process_details SADABS-2016/2
_exptl_crystal_colour green
_exptl_crystal_density_diffrn 1.471
_exptl_crystal_description block
_exptl_crystal_F_000 2952
_exptl_crystal_size_max 0.150
_exptl_crystal_size_mid 0.120
_exptl_crystal_size_min 0.050
_refine_diff_density_max 1.343
_refine_diff_density_min -1.190
_refine_diff_density_rms 0.079
_refine_ls_extinction_method none
_refine_ls_goodness_of_fit_ref 1.112
_refine_ls_hydrogen_treatment constr
_refine_ls_matrix_type full
_refine_ls_number_parameters 983
_refine_ls_number_reflns 13299
_refine_ls_number_restraints 261
_refine_ls_restrained_S_all 1.125
_refine_ls_R_factor_all 0.1019
_refine_ls_R_factor_gt 0.0828
_refine_ls_shift/su_max 0.001
_refine_ls_shift/su_mean 0.000
_refine_ls_structure_factor_coef Fsqd
_refine_ls_weighting_details 'w=1/[\s^2^(Fo^2^)+(0.0290P)^2^+22.1785P] where P=(Fo^2^+2Fc^2^)/3'
_refine_ls_weighting_scheme calc
_refine_ls_wR_factor_gt 0.1636
_refine_ls_wR_factor_ref 0.1725
_reflns_Friedel_coverage 0.000
_reflns_number_gt 10706
_reflns_number_total 13299
_reflns_threshold_expression 'I > 2\s(I)'
_cod_data_source_file d2cy01349e2.cif
_cod_data_source_block mo_20138_0m
_cod_depositor_comments 'Adding full bibliography for 1568382--1568383.cif.'
_cod_original_sg_symbol_H-M 'P 21/c'
_cod_database_code 1568382
_shelx_shelxl_version_number 2017/1
_shelx_space_group_comment
;
The symmetry employed for this shelxl refinement is uniquely defined
by the following loop, which should always be used as a source of
symmetry information in preference to the above space-group names.
They are only intended as comments.
;
_shelx_estimated_absorpt_t_min 0.943
_shelx_estimated_absorpt_t_max 0.981

loop_
_space_group_symop_operation_xyz
'x, y, z'
'-x, y+1/2, -z+1/2'
'-x, -y, -z'
'x, -y-1/2, z-1/2'

loop_
_atom_site_label
_atom_site_type_symbol
_atom_site_fract_x
_atom_site_fract_y
_atom_site_fract_z
_atom_site_U_iso_or_equiv
_atom_site_adp_type
_atom_site_occupancy
_atom_site_site_symmetry_order
_atom_site_calc_flag
_atom_site_refinement_flags_posn
_atom_site_refinement_flags_adp
_atom_site_refinement_flags_occupancy
_atom_site_disorder_assembly
_atom_site_disorder_group
Fe1 Fe 0.91067(5) 0.54804(4) 0.16246(3) 0.0568(3) Uani 1 1 d D . . . .
P1 P 0.80668(7) 0.60121(5) 0.09400(5) 0.0265(2) Uani 1 1 d . . . . .
P2 P 0.99404(7) 0.49671(4) 0.24447(5) 0.0217(2) Uani 1 1 d . . . . .
N1A N 0.8361(8) 0.4673(5) 0.1269(7) 0.097(4) Uani 0.5 1 d D . P A 1
N2A N 0.7979(11) 0.4294(6) 0.1067(10) 0.166(9) Uani 0.5 1 d D . P A 1
N1B N 0.9431(10) 0.6303(5) 0.2193(7) 0.101(4) Uani 0.5 1 d D . P A 2
N2B N 0.9538(14) 0.6688(6) 0.2496(10) 0.158(8) Uani 0.5 1 d D . P A 2
C1 C 1.0017(4) 0.5469(3) 0.1115(3) 0.077(2) Uani 1 1 d . . . . .
O1 O 1.0624(3) 0.5463(3) 0.0777(2) 0.0971(19) Uani 1 1 d . . . . .
N5 N 0.8064(2) 0.55078(13) 0.22238(14) 0.0227(6) Uani 1 1 d . . . . .
C2 C 0.7350(4) 0.63013(19) 0.15523(19) 0.0378(10) Uani 1 1 d . . . . .
H2A H 0.763942 0.666442 0.172093 0.045 Uiso 1 1 calc R U . . .
H2B H 0.666316 0.637104 0.133482 0.045 Uiso 1 1 calc R U . . .
C3 C 0.7345(3) 0.59036(16) 0.21259(17) 0.0247(8) Uani 1 1 d . . . . .
C4 C 0.6636(3) 0.59460(17) 0.25488(18) 0.0272(8) Uani 1 1 d . . . . .
H4 H 0.613427 0.622371 0.246965 0.033 Uiso 1 1 calc R U . . .
C5 C 0.6665(3) 0.55870(18) 0.30780(19) 0.0316(9) Uani 1 1 d . . . . .
H5 H 0.619190 0.561640 0.337420 0.038 Uiso 1 1 calc R U . . .
C6 C 0.7396(3) 0.51782(18) 0.31776(19) 0.0312(9) Uani 1 1 d . . . . .
H6 H 0.742216 0.492137 0.353925 0.037 Uiso 1 1 calc R U . . .
C7 C 0.8087(3) 0.51486(17) 0.27447(18) 0.0254(8) Uani 1 1 d . . . . .
C8 C 0.8889(3) 0.47160(18) 0.2827(2) 0.0320(9) Uani 1 1 d . . . . .
H8A H 0.863554 0.436098 0.261041 0.038 Uiso 1 1 calc R U . . .
H8B H 0.910419 0.464091 0.330816 0.038 Uiso 1 1 calc R U . . .
C9 C 0.7159(4) 0.5612(3) 0.0345(2) 0.0597(16) Uani 1 1 d . . . . .
C10 C 0.6599(6) 0.5228(4) 0.0773(3) 0.113(3) Uani 1 1 d . . . . .
H10A H 0.621055 0.495266 0.048414 0.169 Uiso 1 1 calc R U . . .
H10B H 0.615737 0.545580 0.100203 0.169 Uiso 1 1 calc R U . . .
H10C H 0.707421 0.503171 0.110528 0.169 Uiso 1 1 calc R U . . .
C11 C 0.6416(5) 0.5974(5) -0.0105(3) 0.124(4) Uani 1 1 d . . . . .
H11A H 0.589577 0.573408 -0.034266 0.186 Uiso 1 1 calc R U . . .
H11B H 0.675249 0.617254 -0.042960 0.186 Uiso 1 1 calc R U . . .
H11C H 0.612183 0.624695 0.016903 0.186 Uiso 1 1 calc R U . . .
C12 C 0.7725(6) 0.5232(3) -0.0092(3) 0.089(2) Uani 1 1 d . . . . .
H12A H 0.726208 0.496819 -0.034648 0.133 Uiso 1 1 calc R U . . .
H12B H 0.823717 0.502127 0.019683 0.133 Uiso 1 1 calc R U . . .
H12C H 0.803184 0.546508 -0.040240 0.133 Uiso 1 1 calc R U . . .
C13 C 0.8516(5) 0.6654(3) 0.0539(3) 0.0679(17) Uani 1 1 d . . . . .
C14 C 0.7721(8) 0.7104(3) 0.0393(4) 0.134(4) Uani 1 1 d . . . . .
H14A H 0.798895 0.742731 0.018065 0.201 Uiso 1 1 calc R U . . .
H14B H 0.750774 0.722300 0.081271 0.201 Uiso 1 1 calc R U . . .
H14C H 0.715497 0.695109 0.009233 0.201 Uiso 1 1 calc R U . . .
C15 C 0.8905(5) 0.6483(3) -0.0114(3) 0.085(2) Uani 1 1 d . . . . .
H15A H 0.926380 0.679881 -0.027370 0.128 Uiso 1 1 calc R U . . .
H15B H 0.834643 0.638165 -0.045606 0.128 Uiso 1 1 calc R U . . .
H15C H 0.934941 0.616027 -0.002508 0.128 Uiso 1 1 calc R U . . .
C16 C 0.9401(7) 0.6884(4) 0.1030(4) 0.131(4) Uani 1 1 d . . . . .
H16A H 0.964651 0.722807 0.084643 0.197 Uiso 1 1 calc R U . . .
H16B H 0.992941 0.660253 0.109400 0.197 Uiso 1 1 calc R U . . .
H16C H 0.918978 0.696707 0.146145 0.197 Uiso 1 1 calc R U . . .
C17 C 1.0573(4) 0.4309(2) 0.2230(3) 0.0474(12) Uani 1 1 d . . . . .
C18 C 1.0650(5) 0.3871(2) 0.2795(4) 0.082(2) Uani 1 1 d . . . . .
H18A H 1.097055 0.353136 0.265802 0.124 Uiso 1 1 calc R U . . .
H18B H 0.998704 0.377758 0.288638 0.124 Uiso 1 1 calc R U . . .
H18C H 1.104243 0.402524 0.319989 0.124 Uiso 1 1 calc R U . . .
C19 C 0.9954(6) 0.4061(3) 0.1604(4) 0.107(3) Uani 1 1 d . . . . .
H19A H 1.023459 0.369922 0.149790 0.160 Uiso 1 1 calc R U . . .
H19B H 0.995762 0.431910 0.122654 0.160 Uiso 1 1 calc R U . . .
H19C H 0.927357 0.400563 0.168551 0.160 Uiso 1 1 calc R U . . .
C20 C 1.1610(4) 0.4444(2) 0.2072(3) 0.0596(15) Uani 1 1 d . . . . .
H20A H 1.187609 0.411436 0.187116 0.089 Uiso 1 1 calc R U . . .
H20B H 1.204373 0.454379 0.248667 0.089 Uiso 1 1 calc R U . . .
H20C H 1.157051 0.475987 0.175889 0.089 Uiso 1 1 calc R U . . .
C21 C 1.0717(3) 0.5373(2) 0.3122(2) 0.0424(11) Uani 1 1 d . . . . .
C22 C 1.1245(4) 0.5010(3) 0.3686(3) 0.074(2) Uani 1 1 d . . . . .
H22A H 1.156284 0.525182 0.404858 0.111 Uiso 1 1 calc R U . . .
H22B H 1.174679 0.478079 0.351671 0.111 Uiso 1 1 calc R U . . .
H22C H 1.076499 0.476495 0.385595 0.111 Uiso 1 1 calc R U . . .
C23 C 1.1482(4) 0.5720(2) 0.2814(4) 0.0699(18) Uani 1 1 d . . . . .
H23A H 1.186505 0.595079 0.316161 0.105 Uiso 1 1 calc R U . . .
H23B H 1.114132 0.596337 0.246160 0.105 Uiso 1 1 calc R U . . .
H23C H 1.192731 0.546598 0.262163 0.105 Uiso 1 1 calc R U . . .
C24 C 1.0024(5) 0.5790(3) 0.3401(4) 0.090(3) Uani 1 1 d . . . . .
H24A H 1.041697 0.608234 0.365935 0.135 Uiso 1 1 calc R U . . .
H24B H 0.962996 0.559036 0.369229 0.135 Uiso 1 1 calc R U . . .
H24C H 0.958313 0.596375 0.303026 0.135 Uiso 1 1 calc R U . . .
B1 B 0.5457(3) 0.32374(17) 0.61318(19) 0.0192(8) Uani 1 1 d . . . . .
C25 C 0.5671(2) 0.38521(14) 0.64933(16) 0.0176(7) Uani 1 1 d . . . . .
C26 C 0.5790(2) 0.39164(15) 0.71901(16) 0.0189(7) Uani 1 1 d . . . . .
H26 H 0.581279 0.359017 0.746247 0.023 Uiso 1 1 calc R U . . .
C27 C 0.5874(3) 0.44383(16) 0.74958(17) 0.0230(8) Uani 1 1 d . . . . .
C28 C 0.5830(3) 0.49283(16) 0.71238(18) 0.0244(8) Uani 1 1 d . . . . .
H28 H 0.588470 0.528596 0.733414 0.029 Uiso 1 1 calc R U . . .
C29 C 0.5703(3) 0.48777(15) 0.64324(18) 0.0223(7) Uani 1 1 d . . . . .
C30 C 0.5626(3) 0.43547(15) 0.61231(17) 0.0205(7) Uani 1 1 d . . . . .
H30 H 0.553970 0.433599 0.564855 0.025 Uiso 1 1 calc R U . . .
C31 C 0.6033(3) 0.44715(18) 0.82427(19) 0.0321(9) Uani 1 1 d . . . . .
F32 F 0.69461(19) 0.43359(15) 0.85098(12) 0.0581(8) Uani 1 1 d D . . . .
F33 F 0.5847(4) 0.49694(14) 0.84749(14) 0.0929(15) Uani 1 1 d D . . . .
F34 F 0.5467(2) 0.41134(15) 0.85188(12) 0.0606(9) Uani 1 1 d D . . . .
C35 C 0.5592(3) 0.53989(17) 0.6010(2) 0.0342(9) Uani 1 1 d . . . . .
F36 F 0.5953(2) 0.53424(11) 0.54386(13) 0.0522(7) Uani 1 1 d . . . . .
F37 F 0.4645(2) 0.55358(13) 0.58296(18) 0.0686(9) Uani 1 1 d . . . . .
F38 F 0.6034(3) 0.58422(11) 0.63206(15) 0.0653(9) Uani 1 1 d . . . . .
C39 C 0.5807(3) 0.32219(14) 0.53932(16) 0.0193(7) Uani 1 1 d . . . . .
C40 C 0.6662(3) 0.34964(15) 0.52680(17) 0.0215(7) Uani 1 1 d . . . . .
H40 H 0.704017 0.370219 0.561972 0.026 Uiso 1 1 calc R U . . .
C41 C 0.6980(3) 0.34789(16) 0.46452(17) 0.0234(8) Uani 1 1 d . . . . .
C42 C 0.6473(3) 0.31669(17) 0.41284(18) 0.0289(8) Uani 1 1 d . . . . .
H42 H 0.669376 0.314872 0.370572 0.035 Uiso 1 1 calc R U . . .
C43 C 0.5639(3) 0.28829(18) 0.42423(19) 0.0318(9) Uani 1 1 d . . . . .
C44 C 0.5312(3) 0.29134(16) 0.48583(18) 0.0258(8) Uani 1 1 d . . . . .
H44 H 0.472900 0.271632 0.491800 0.031 Uiso 1 1 calc R U . . .
C45 C 0.7883(3) 0.3803(2) 0.4545(2) 0.0363(10) Uani 1 1 d . . . . .
F46 F 0.8683(2) 0.36457(17) 0.4933(2) 0.0889(13) Uani 1 1 d . . . . .
F47 F 0.7796(2) 0.43525(13) 0.46889(16) 0.0619(9) Uani 1 1 d . . . . .
F48 F 0.8042(3) 0.38103(15) 0.39161(14) 0.0722(11) Uani 1 1 d . . . . .
C49 C 0.5069(4) 0.2553(3) 0.3684(2) 0.0579(12) Uani 1 1 d . . . . .
C53 C 0.4251(3) 0.31661(15) 0.60729(17) 0.0215(7) Uani 1 1 d . . . . .
C54 C 0.3779(3) 0.28549(17) 0.65220(18) 0.0272(8) Uani 1 1 d . . . . .
H54 H 0.417112 0.264614 0.686470 0.033 Uiso 1 1 calc R U . . .
C55 C 0.2759(3) 0.28422(19) 0.64817(19) 0.0330(9) Uani 1 1 d . . . . .
C56 C 0.2157(3) 0.31439(19) 0.6006(2) 0.0336(9) Uani 1 1 d . . . . .
H56 H 0.145914 0.313392 0.598321 0.040 Uiso 1 1 calc R U . . .
C57 C 0.2596(3) 0.34637(17) 0.5561(2) 0.0311(9) Uani 1 1 d . . . . .
C58 C 0.1972(3) 0.3812(2) 0.5052(2) 0.0431(11) Uani 1 1 d . . . . .
F59 F 0.2060(3) 0.43541(14) 0.51805(19) 0.0865(12) Uani 1 1 d . . . . .
F60 F 0.1026(2) 0.36917(19) 0.4985(2) 0.1003(15) Uani 1 1 d . . . . .
F61 F 0.2220(2) 0.37556(17) 0.44481(15) 0.0739(10) Uani 1 1 d . . . . .
C62 C 0.2307(3) 0.2476(2) 0.6957(2) 0.0465(10) Uani 1 1 d . . . . .
C64 C 0.3612(3) 0.34691(16) 0.55927(19) 0.0256(8) Uani 1 1 d . . . . .
H64 H 0.389081 0.368785 0.527552 0.031 Uiso 1 1 calc R U . . .
C66 C 0.6063(3) 0.27299(15) 0.65666(17) 0.0233(8) Uani 1 1 d . . . . .
C67 C 0.6959(3) 0.28234(16) 0.69809(18) 0.0259(8) Uani 1 1 d . . . . .
H67 H 0.722643 0.319230 0.701081 0.031 Uiso 1 1 calc R U . . .
C68 C 0.7478(3) 0.23963(18) 0.7353(2) 0.0332(9) Uani 1 1 d . . . . .
C69 C 0.7120(3) 0.18532(18) 0.7317(2) 0.0341(10) Uani 1 1 d . . . . .
H69 H 0.746574 0.156183 0.757471 0.041 Uiso 1 1 calc R U . . .
C70 C 0.6251(3) 0.17443(17) 0.6900(2) 0.0342(10) Uani 1 1 d . . . . .
C71 C 0.5739(3) 0.21729(16) 0.65270(18) 0.0296(9) Uani 1 1 d . . . . .
H71 H 0.514855 0.208315 0.623527 0.036 Uiso 1 1 calc R U . . .
C72 C 0.8407(3) 0.2533(2) 0.7813(3) 0.0466(9) Uani 1 1 d . . . . .
C76 C 0.5825(5) 0.11687(19) 0.6880(3) 0.0523(10) Uani 1 1 d . . . . .
C80 C 0.9246(6) 0.2553(3) 0.5915(4) 0.095(2) Uani 1 1 d . . . . .
H80A H 0.987723 0.238120 0.595297 0.114 Uiso 1 1 calc R U . . .
H80B H 0.917750 0.291140 0.611061 0.114 Uiso 1 1 calc R U . . .
C81 C 0.8391(7) 0.2272(4) 0.5562(6) 0.133(4) Uani 1 1 d . . . . .
H81 H 0.774348 0.242545 0.551029 0.159 Uiso 1 1 calc R U . . .
O82 O 0.8583(4) 0.1808(3) 0.5332(3) 0.114(2) Uani 1 1 d . . . . .
C83 C 0.7739(9) 0.1551(5) 0.4836(5) 0.137(4) Uani 1 1 d . . . . .
H83A H 0.760877 0.180498 0.444471 0.164 Uiso 1 1 calc R U . . .
H83B H 0.797770 0.119120 0.467522 0.164 Uiso 1 1 calc R U . . .
C84 C 0.6829(9) 0.1447(5) 0.5062(5) 0.150(4) Uani 1 1 d . . . . .
H84A H 0.635123 0.130200 0.469169 0.226 Uiso 1 1 calc R U . . .
H84B H 0.657837 0.179697 0.522826 0.226 Uiso 1 1 calc R U . . .
H84C H 0.692678 0.116940 0.542429 0.226 Uiso 1 1 calc R U . . .
F50A F 0.5728(8) 0.2212(4) 0.3401(5) 0.101(3) Uani 0.566(11) 1 d D . P B 1
F51A F 0.4745(8) 0.2882(4) 0.3162(4) 0.099(4) Uani 0.566(11) 1 d D . P B 1
F52A F 0.4418(9) 0.2246(6) 0.3830(5) 0.121(6) Uani 0.566(11) 1 d D . P B 1
F63A F 0.2000(9) 0.2031(4) 0.6734(4) 0.089(4) Uani 0.597(10) 1 d D . P C 1
F64A F 0.1409(4) 0.2770(3) 0.7110(3) 0.073(2) Uani 0.597(10) 1 d D . P C 1
F65A F 0.2782(9) 0.2477(6) 0.7565(4) 0.059(3) Uani 0.597(10) 1 d D . P C 1
F73A F 0.9013(4) 0.2846(3) 0.7497(3) 0.080(3) Uani 0.651(12) 1 d D . P D 1
F74A F 0.8915(6) 0.2098(3) 0.8022(6) 0.120(4) Uani 0.651(12) 1 d D . P D 1
F75A F 0.8244(5) 0.2834(6) 0.8302(5) 0.130(5) Uani 0.651(12) 1 d D . P D 1
F77A F 0.6629(11) 0.0784(6) 0.6919(8) 0.090(4) Uani 0.472(13) 1 d D . P E 1
F78A F 0.5307(14) 0.1058(6) 0.6391(7) 0.124(7) Uani 0.472(13) 1 d D . P E 1
F79A F 0.5541(11) 0.1050(4) 0.7454(5) 0.090(5) Uani 0.472(13) 1 d D . P E 1
F50B F 0.5326(12) 0.2559(9) 0.3136(6) 0.146(8) Uani 0.434(11) 1 d D . P B 2
F51B F 0.4061(7) 0.2715(6) 0.3600(6) 0.096(4) Uani 0.434(11) 1 d D . P B 2
F52B F 0.4916(11) 0.2022(5) 0.3873(9) 0.104(5) Uani 0.434(11) 1 d D . P B 2
F63B F 0.2852(10) 0.1894(4) 0.6987(6) 0.082(4) Uani 0.403(10) 1 d D . P C 2
F64B F 0.1467(8) 0.2277(7) 0.6754(7) 0.097(6) Uani 0.403(10) 1 d D . P C 2
F65B F 0.2520(15) 0.2562(10) 0.7551(8) 0.071(6) Uani 0.403(10) 1 d D . P C 2
F73B F 0.9198(8) 0.2334(7) 0.7676(8) 0.097(6) Uani 0.349(12) 1 d D . P D 2
F74B F 0.8370(10) 0.2327(7) 0.8446(5) 0.083(5) Uani 0.349(12) 1 d D . P D 2
F75B F 0.8560(8) 0.3079(4) 0.7989(7) 0.069(4) Uani 0.349(12) 1 d D . P D 2
F77B F 0.6285(11) 0.0790(5) 0.7190(7) 0.112(6) Uani 0.528(13) 1 d D . P E 2
F78B F 0.5589(8) 0.0956(6) 0.6222(5) 0.070(3) Uani 0.528(13) 1 d D . P E 2
F79B F 0.4836(7) 0.1157(3) 0.6978(7) 0.088(4) Uani 0.528(13) 1 d D . P E 2

loop_
_atom_site_aniso_label
_atom_site_aniso_U_11
_atom_site_aniso_U_22
_atom_site_aniso_U_33
_atom_site_aniso_U_23
_atom_site_aniso_U_13
_atom_site_aniso_U_12
Fe1 0.0223(3) 0.1124(7) 0.0391(4) 0.0429(4) 0.0155(3) 0.0243(4)
P1 0.0269(5) 0.0350(6) 0.0170(4) 0.0024(4) 0.0016(4) 0.0022(4)
P2 0.0195(4) 0.0208(5) 0.0246(5) -0.0002(4) 0.0027(3) -0.0002(4)
N1A 0.062(7) 0.113(10) 0.107(9) -0.053(8) -0.009(6) 0.018(6)
N2A 0.105(11) 0.126(13) 0.24(2) -0.111(14) -0.061(12) 0.013(9)
N1B 0.109(10) 0.082(9) 0.113(11) -0.018(7) 0.016(8) -0.024(8)
N2B 0.164(16) 0.112(13) 0.180(17) -0.073(12) -0.036(13) -0.006(12)
C1 0.036(3) 0.146(6) 0.052(3) 0.059(4) 0.018(2) 0.033(3)
O1 0.047(2) 0.189(6) 0.064(3) 0.052(3) 0.037(2) 0.037(3)
N5 0.0203(15) 0.0282(18) 0.0202(14) -0.0020(13) 0.0045(11) -0.0019(13)
C2 0.061(3) 0.029(2) 0.024(2) -0.0015(17) 0.0104(19) 0.011(2)
C3 0.0256(18) 0.026(2) 0.0222(18) -0.0057(15) 0.0009(14) -0.0031(15)
C4 0.0293(19) 0.027(2) 0.0253(18) -0.0076(16) 0.0052(15) 0.0024(16)
C5 0.028(2) 0.040(3) 0.029(2) -0.0083(18) 0.0109(16) -0.0034(18)
C6 0.030(2) 0.037(2) 0.029(2) 0.0086(17) 0.0102(16) -0.0033(17)
C7 0.0244(18) 0.026(2) 0.0261(18) 0.0030(15) 0.0061(14) -0.0041(15)
C8 0.030(2) 0.029(2) 0.039(2) 0.0040(18) 0.0113(17) -0.0014(17)
C9 0.043(3) 0.102(5) 0.033(2) -0.033(3) 0.003(2) -0.015(3)
C10 0.105(5) 0.157(8) 0.084(5) -0.075(5) 0.042(4) -0.102(6)
C11 0.051(4) 0.274(13) 0.040(3) -0.020(5) -0.020(3) 0.043(5)
C12 0.112(6) 0.101(6) 0.061(4) -0.052(4) 0.037(4) -0.023(4)
C13 0.106(5) 0.056(4) 0.049(3) 0.019(3) 0.034(3) -0.008(3)
C14 0.255(12) 0.052(5) 0.119(7) 0.054(5) 0.104(8) 0.057(6)
C15 0.102(5) 0.112(6) 0.050(3) 0.038(4) 0.040(3) 0.002(4)
C16 0.194(10) 0.117(7) 0.094(6) -0.027(5) 0.061(6) -0.116(7)
C17 0.053(3) 0.028(3) 0.066(3) -0.012(2) 0.026(2) 0.005(2)
C18 0.090(5) 0.024(3) 0.150(7) 0.019(3) 0.069(5) 0.023(3)
C19 0.108(6) 0.097(6) 0.125(6) -0.090(5) 0.048(5) -0.037(5)
C20 0.053(3) 0.049(3) 0.084(4) 0.002(3) 0.037(3) 0.017(3)
C21 0.035(2) 0.041(3) 0.047(3) -0.021(2) -0.0050(19) -0.003(2)
C22 0.050(3) 0.129(6) 0.037(3) -0.003(3) -0.017(2) -0.003(3)
C23 0.037(3) 0.045(3) 0.124(5) -0.011(3) 0.001(3) -0.019(2)
C24 0.065(4) 0.081(5) 0.123(6) -0.085(5) 0.010(4) -0.009(3)
B1 0.027(2) 0.015(2) 0.0181(18) 0.0017(15) 0.0094(15) 0.0000(16)
C25 0.0191(16) 0.0162(18) 0.0190(16) 0.0014(13) 0.0074(13) 0.0026(13)
C26 0.0184(16) 0.0179(18) 0.0212(17) 0.0027(13) 0.0049(13) 0.0018(13)
C27 0.0215(17) 0.027(2) 0.0200(17) -0.0034(15) 0.0020(13) 0.0042(15)
C28 0.0244(18) 0.0181(19) 0.0304(19) -0.0068(15) 0.0037(15) 0.0029(15)
C29 0.0214(17) 0.0163(19) 0.0295(19) 0.0016(14) 0.0049(14) 0.0007(14)
C30 0.0247(17) 0.0184(19) 0.0188(16) 0.0025(14) 0.0042(13) 0.0004(14)
C31 0.040(2) 0.030(2) 0.0256(19) -0.0054(16) 0.0040(17) 0.0088(18)
F32 0.0386(14) 0.104(3) 0.0277(13) -0.0046(14) -0.0091(11) 0.0057(15)
F33 0.196(4) 0.051(2) 0.0281(15) -0.0130(14) 0.007(2) 0.052(2)
F34 0.0594(18) 0.101(3) 0.0231(13) 0.0022(14) 0.0117(12) -0.0219(17)
C35 0.051(3) 0.013(2) 0.039(2) 0.0035(16) 0.0064(19) 0.0012(18)
F36 0.092(2) 0.0243(14) 0.0440(15) 0.0142(11) 0.0237(15) 0.0009(14)
F37 0.0600(19) 0.051(2) 0.093(2) 0.0379(18) 0.0085(17) 0.0258(16)
F38 0.120(3) 0.0195(15) 0.0532(17) 0.0016(12) 0.0044(17) -0.0186(16)
C39 0.0269(18) 0.0115(17) 0.0197(16) 0.0021(13) 0.0040(13) 0.0019(14)
C40 0.0277(18) 0.0173(19) 0.0198(17) -0.0008(14) 0.0044(14) 0.0016(14)
C41 0.0282(18) 0.0193(19) 0.0241(18) 0.0039(14) 0.0088(14) 0.0014(15)
C42 0.042(2) 0.027(2) 0.0202(18) -0.0030(15) 0.0121(16) -0.0018(18)
C43 0.045(2) 0.029(2) 0.0229(19) -0.0075(16) 0.0080(17) -0.0103(18)
C44 0.035(2) 0.0173(19) 0.0272(19) -0.0033(15) 0.0103(16) -0.0070(16)
C45 0.041(2) 0.041(3) 0.030(2) 0.0019(18) 0.0133(18) -0.010(2)
F46 0.0309(15) 0.112(3) 0.120(3) 0.062(3) -0.0006(17) -0.0171(17)
F47 0.077(2) 0.0411(18) 0.075(2) -0.0118(15) 0.0342(17) -0.0296(15)
F48 0.093(2) 0.088(3) 0.0461(16) -0.0203(16) 0.0459(16) -0.054(2)
C49 0.075(3) 0.067(3) 0.034(2) -0.0249(19) 0.0166(19) -0.036(2)
C53 0.0275(18) 0.0170(19) 0.0216(17) -0.0024(14) 0.0088(14) -0.0018(15)
C54 0.036(2) 0.026(2) 0.0196(17) -0.0031(15) 0.0054(15) -0.0088(17)
C55 0.037(2) 0.038(3) 0.0244(19) -0.0062(17) 0.0067(16) -0.0202(19)
C56 0.029(2) 0.041(3) 0.032(2) -0.0089(18) 0.0063(16) -0.0132(18)
C57 0.029(2) 0.026(2) 0.039(2) -0.0015(17) 0.0057(17) -0.0012(17)
C58 0.030(2) 0.044(3) 0.054(3) 0.007(2) 0.004(2) -0.001(2)
F59 0.118(3) 0.0344(19) 0.095(3) 0.0040(18) -0.024(2) 0.0175(19)
F60 0.0286(16) 0.127(4) 0.138(4) 0.070(3) -0.0083(18) -0.0041(19)
F61 0.069(2) 0.104(3) 0.0447(17) 0.0167(18) -0.0032(15) 0.031(2)
C62 0.044(2) 0.061(2) 0.0355(15) 0.0028(17) 0.0100(15) -0.0285(17)
C64 0.0298(19) 0.0174(19) 0.0313(19) 0.0014(15) 0.0104(15) -0.0005(15)
C66 0.036(2) 0.0188(19) 0.0178(16) 0.0036(14) 0.0128(14) 0.0032(15)
C67 0.0282(19) 0.019(2) 0.032(2) 0.0083(15) 0.0126(16) 0.0038(15)
C68 0.035(2) 0.029(2) 0.037(2) 0.0119(18) 0.0112(17) 0.0113(18)
C69 0.049(3) 0.025(2) 0.031(2) 0.0111(17) 0.0155(18) 0.0155(19)
C70 0.060(3) 0.015(2) 0.031(2) 0.0025(16) 0.0153(19) 0.0033(19)
C71 0.047(2) 0.019(2) 0.0240(19) 0.0034(15) 0.0068(17) 0.0041(17)
C72 0.038(2) 0.040(2) 0.059(2) 0.0145(16) -0.0012(18) 0.0107(16)
C76 0.086(3) 0.017(2) 0.053(2) 0.0071(16) 0.0064(18) -0.0012(19)
C80 0.100(6) 0.066(5) 0.113(6) -0.009(4) -0.009(5) 0.019(4)
C81 0.092(6) 0.058(5) 0.245(13) -0.005(7) 0.014(7) 0.031(5)
O82 0.083(4) 0.148(6) 0.102(4) -0.036(4) -0.009(3) 0.033(4)
C83 0.185(11) 0.127(9) 0.108(7) -0.036(6) 0.050(8) -0.048(8)
C84 0.217(13) 0.119(9) 0.122(8) -0.050(7) 0.051(9) 0.000(9)
F50A 0.124(6) 0.099(7) 0.085(6) -0.075(5) 0.034(5) -0.026(4)
F51A 0.133(9) 0.106(6) 0.045(4) -0.012(3) -0.030(4) -0.046(4)
F52A 0.157(9) 0.166(11) 0.052(6) -0.064(7) 0.049(7) -0.131(10)
F63A 0.146(9) 0.071(4) 0.059(5) -0.008(4) 0.043(7) -0.071(5)
F64A 0.050(3) 0.111(6) 0.065(4) 0.022(4) 0.031(3) -0.007(3)
F65A 0.053(4) 0.089(9) 0.0344(18) 0.024(3) 0.007(2) -0.030(4)
F73A 0.070(4) 0.099(6) 0.066(4) 0.021(3) -0.006(3) -0.034(4)
F74A 0.059(4) 0.065(4) 0.217(12) 0.056(5) -0.043(5) 0.018(3)
F75A 0.052(4) 0.218(12) 0.109(6) -0.091(8) -0.021(4) 0.027(7)
F77A 0.118(6) 0.021(4) 0.129(10) -0.004(5) 0.017(5) 0.019(4)
F78A 0.216(15) 0.020(5) 0.105(7) 0.013(6) -0.075(9) -0.020(8)
F79A 0.161(12) 0.036(5) 0.085(4) 0.000(4) 0.053(6) -0.050(6)
F50B 0.157(15) 0.24(2) 0.049(4) -0.075(7) 0.055(7) -0.156(13)
F51B 0.071(3) 0.136(10) 0.074(8) -0.043(7) -0.019(4) -0.032(4)
F52B 0.128(11) 0.060(4) 0.120(9) -0.032(5) 0.009(8) -0.058(5)
F63B 0.109(8) 0.048(4) 0.104(8) 0.017(4) 0.067(7) -0.020(4)
F64B 0.062(4) 0.148(13) 0.071(8) 0.058(9) -0.016(6) -0.073(7)
F65B 0.126(16) 0.050(7) 0.035(2) 0.003(3) 0.004(4) -0.013(9)
F73B 0.040(4) 0.116(14) 0.134(12) -0.027(10) 0.007(5) 0.021(6)
F74B 0.077(9) 0.103(11) 0.058(4) 0.026(5) -0.023(4) -0.045(8)
F75B 0.045(7) 0.041(3) 0.106(10) 0.005(4) -0.036(6) 0.008(3)
F77B 0.156(11) 0.019(4) 0.132(11) 0.016(6) -0.072(9) -0.006(5)
F78B 0.078(5) 0.051(7) 0.076(3) -0.025(3) -0.003(3) -0.022(4)
F79B 0.105(4) 0.016(3) 0.153(11) 0.000(4) 0.054(6) -0.014(3)

loop_
_atom_type_symbol
_atom_type_description
_atom_type_scat_dispersion_real
_atom_type_scat_dispersion_imag
_atom_type_scat_source
C C 0.0033 0.0016 'International Tables Vol C Tables 4.2.6.8 and 6.1.1.4'
H H 0.0000 0.0000 'International Tables Vol C Tables 4.2.6.8 and 6.1.1.4'
N N 0.0061 0.0033 'International Tables Vol C Tables 4.2.6.8 and 6.1.1.4'
B B 0.0013 0.0007 'International Tables Vol C Tables 4.2.6.8 and 6.1.1.4'
F F 0.0171 0.0103 'International Tables Vol C Tables 4.2.6.8 and 6.1.1.4'
P P 0.1023 0.0942 'International Tables Vol C Tables 4.2.6.8 and 6.1.1.4'
Fe Fe 0.3463 0.8444 'International Tables Vol C Tables 4.2.6.8 and 6.1.1.4'
O O 0.0106 0.0060 'International Tables Vol C Tables 4.2.6.8 and 6.1.1.4'

loop_
_geom_angle_atom_site_label_1
_geom_angle_atom_site_label_2
_geom_angle_atom_site_label_3
_geom_angle
_geom_angle_site_symmetry_1
_geom_angle_site_symmetry_3
_geom_angle_publ_flag
C1 Fe1 N5 178.9(3) . . ?
C1 Fe1 P1 95.13(16) . . ?
N5 Fe1 P1 84.85(9) . . ?
C1 Fe1 P2 95.74(16) . . ?
N5 Fe1 P2 84.26(9) . . ?
P1 Fe1 P2 169.07(5) . . ?
C1 Fe1 N1A 97.4(4) . . ?
N5 Fe1 N1A 83.7(3) . . ?
P1 Fe1 N1A 94.1(3) . . ?
P2 Fe1 N1A 85.7(3) . . ?
C1 Fe1 N1B 102.2(4) . . ?
N5 Fe1 N1B 76.7(4) . . ?
P1 Fe1 N1B 83.2(4) . . ?
P2 Fe1 N1B 93.3(4) . . ?
C2 P1 C9 104.9(2) . . ?
C2 P1 C13 103.3(2) . . ?
C9 P1 C13 111.7(3) . . ?
C2 P1 Fe1 98.74(14) . . ?
C9 P1 Fe1 114.4(2) . . ?
C13 P1 Fe1 120.7(2) . . ?
C8 P2 C21 104.8(2) . . ?
C8 P2 C17 104.2(2) . . ?
C21 P2 C17 111.7(2) . . ?
C8 P2 Fe1 98.37(14) . . ?
C21 P2 Fe1 115.52(17) . . ?
C17 P2 Fe1 119.26(18) . . ?
N2A N1A Fe1 176.4(16) . . ?
N2B N1B Fe1 174.8(17) . . ?
O1 C1 Fe1 179.7(9) . . ?
C7 N5 C3 118.9(3) . . ?
C7 N5 Fe1 120.9(2) . . ?
C3 N5 Fe1 120.1(2) . . ?
C3 C2 P1 110.6(3) . . ?
C3 C2 H2A 109.5 . . ?
P1 C2 H2A 109.5 . . ?
C3 C2 H2B 109.5 . . ?
P1 C2 H2B 109.5 . . ?
H2A C2 H2B 108.1 . . ?
N5 C3 C4 121.3(3) . . ?
N5 C3 C2 117.6(3) . . ?
C4 C3 C2 121.0(4) . . ?
C5 C4 C3 119.7(4) . . ?
C5 C4 H4 120.1 . . ?
C3 C4 H4 120.1 . . ?
C4 C5 C6 119.1(3) . . ?
C4 C5 H5 120.4 . . ?
C6 C5 H5 120.4 . . ?
C7 C6 C5 119.4(4) . . ?
C7 C6 H6 120.3 . . ?
C5 C6 H6 120.3 . . ?
N5 C7 C6 121.5(4) . . ?
N5 C7 C8 116.8(3) . . ?
C6 C7 C8 121.7(3) . . ?
C7 C8 P2 109.8(3) . . ?
C7 C8 H8A 109.7 . . ?
P2 C8 H8A 109.7 . . ?
C7 C8 H8B 109.7 . . ?
P2 C8 H8B 109.7 . . ?
H8A C8 H8B 108.2 . . ?
C11 C9 C10 109.0(6) . . ?
C11 C9 C12 109.7(5) . . ?
C10 C9 C12 107.9(6) . . ?
C11 C9 P1 114.6(5) . . ?
C10 C9 P1 106.3(3) . . ?
C12 C9 P1 109.0(4) . . ?
C9 C10 H10A 109.5 . . ?
C9 C10 H10B 109.5 . . ?
H10A C10 H10B 109.5 . . ?
C9 C10 H10C 109.5 . . ?
H10A C10 H10C 109.5 . . ?
H10B C10 H10C 109.5 . . ?
C9 C11 H11A 109.5 . . ?
C9 C11 H11B 109.5 . . ?
H11A C11 H11B 109.5 . . ?
C9 C11 H11C 109.5 . . ?
H11A C11 H11C 109.5 . . ?
H11B C11 H11C 109.5 . . ?
C9 C12 H12A 109.5 . . ?
C9 C12 H12B 109.5 . . ?
H12A C12 H12B 109.5 . . ?
C9 C12 H12C 109.5 . . ?
H12A C12 H12C 109.5 . . ?
H12B C12 H12C 109.5 . . ?
C14 C13 C16 110.1(7) . . ?
C14 C13 C15 110.3(5) . . ?
C16 C13 C15 107.6(6) . . ?
C14 C13 P1 112.7(5) . . ?
C16 C13 P1 106.8(4) . . ?
C15 C13 P1 109.3(4) . . ?
C13 C14 H14A 109.5 . . ?
C13 C14 H14B 109.5 . . ?
H14A C14 H14B 109.5 . . ?
C13 C14 H14C 109.5 . . ?
H14A C14 H14C 109.5 . . ?
H14B C14 H14C 109.5 . . ?
C13 C15 H15A 109.5 . . ?
C13 C15 H15B 109.5 . . ?
H15A C15 H15B 109.5 . . ?
C13 C15 H15C 109.5 . . ?
H15A C15 H15C 109.5 . . ?
H15B C15 H15C 109.5 . . ?
C13 C16 H16A 109.5 . . ?
C13 C16 H16B 109.5 . . ?
H16A C16 H16B 109.5 . . ?
C13 C16 H16C 109.5 . . ?
H16A C16 H16C 109.5 . . ?
H16B C16 H16C 109.5 . . ?
C19 C17 C20 108.8(5) . . ?
C19 C17 C18 108.6(6) . . ?
C20 C17 C18 109.5(5) . . ?
C19 C17 P2 107.3(4) . . ?
C20 C17 P2 110.4(3) . . ?
C18 C17 P2 112.1(3) . . ?
C17 C18 H18A 109.5 . . ?
C17 C18 H18B 109.5 . . ?
H18A C18 H18B 109.5 . . ?
C17 C18 H18C 109.5 . . ?
H18A C18 H18C 109.5 . . ?
H18B C18 H18C 109.5 . . ?
C17 C19 H19A 109.5 . . ?
C17 C19 H19B 109.5 . . ?
H19A C19 H19B 109.5 . . ?
C17 C19 H19C 109.5 . . ?
H19A C19 H19C 109.5 . . ?
H19B C19 H19C 109.5 . . ?
C17 C20 H20A 109.5 . . ?
C17 C20 H20B 109.5 . . ?
H20A C20 H20B 109.5 . . ?
C17 C20 H20C 109.5 . . ?
H20A C20 H20C 109.5 . . ?
H20B C20 H20C 109.5 . . ?
C22 C21 C23 109.4(4) . . ?
C22 C21 C24 109.9(5) . . ?
C23 C21 C24 107.4(5) . . ?
C22 C21 P2 114.0(4) . . ?
C23 C21 P2 109.1(4) . . ?
C24 C21 P2 106.8(3) . . ?
C21 C22 H22A 109.5 . . ?
C21 C22 H22B 109.5 . . ?
H22A C22 H22B 109.5 . . ?
C21 C22 H22C 109.5 . . ?
H22A C22 H22C 109.5 . . ?
H22B C22 H22C 109.5 . . ?
C21 C23 H23A 109.5 . . ?
C21 C23 H23B 109.5 . . ?
H23A C23 H23B 109.5 . . ?
C21 C23 H23C 109.5 . . ?
H23A C23 H23C 109.5 . . ?
H23B C23 H23C 109.5 . . ?
C21 C24 H24A 109.5 . . ?
C21 C24 H24B 109.5 . . ?
H24A C24 H24B 109.5 . . ?
C21 C24 H24C 109.5 . . ?
H24A C24 H24C 109.5 . . ?
H24B C24 H24C 109.5 . . ?
C39 B1 C25 111.7(3) . . ?
C39 B1 C66 106.1(3) . . ?
C25 B1 C66 112.1(3) . . ?
C39 B1 C53 111.2(3) . . ?
C25 B1 C53 103.5(3) . . ?
C66 B1 C53 112.5(3) . . ?
C26 C25 C30 115.5(3) . . ?
C26 C25 B1 122.0(3) . . ?
C30 C25 B1 122.0(3) . . ?
C27 C26 C25 122.4(3) . . ?
C27 C26 H26 118.8 . . ?
C25 C26 H26 118.8 . . ?
C28 C27 C26 121.3(3) . . ?
C28 C27 C31 119.5(3) . . ?
C26 C27 C31 119.2(3) . . ?
C27 C28 C29 117.6(3) . . ?
C27 C28 H28 121.2 . . ?
C29 C28 H28 121.2 . . ?
C28 C29 C30 121.4(3) . . ?
C28 C29 C35 119.2(3) . . ?
C30 C29 C35 119.4(3) . . ?
C29 C30 C25 121.9(3) . . ?
C29 C30 H30 119.1 . . ?
C25 C30 H30 119.1 . . ?
F33 C31 F32 107.2(4) . . ?
F33 C31 F34 105.7(4) . . ?
F32 C31 F34 104.3(3) . . ?
F33 C31 C27 113.7(3) . . ?
F32 C31 C27 112.5(3) . . ?
F34 C31 C27 112.6(3) . . ?
F38 C35 F36 106.8(4) . . ?
F38 C35 F37 106.9(4) . . ?
F36 C35 F37 105.1(4) . . ?
F38 C35 C29 113.0(3) . . ?
F36 C35 C29 113.0(3) . . ?
F37 C35 C29 111.6(3) . . ?
C44 C39 C40 115.3(3) . . ?
C44 C39 B1 123.0(3) . . ?
C40 C39 B1 121.6(3) . . ?
C41 C40 C39 122.3(3) . . ?
C41 C40 H40 118.8 . . ?
C39 C40 H40 118.8 . . ?
C42 C41 C40 120.7(3) . . ?
C42 C41 C45 120.3(3) . . ?
C40 C41 C45 119.0(3) . . ?
C43 C42 C41 118.2(3) . . ?
C43 C42 H42 120.9 . . ?
C41 C42 H42 120.9 . . ?
C42 C43 C44 120.9(4) . . ?
C42 C43 C49 118.9(4) . . ?
C44 C43 C49 120.2(4) . . ?
C43 C44 C39 122.6(3) . . ?
C43 C44 H44 118.7 . . ?
C39 C44 H44 118.7 . . ?
F46 C45 F48 109.7(4) . . ?
F46 C45 F47 104.0(4) . . ?
F48 C45 F47 103.1(4) . . ?
F46 C45 C41 114.0(4) . . ?
F48 C45 C41 113.4(4) . . ?
F47 C45 C41 111.6(4) . . ?
F52A C49 F51A 111.9(9) . . ?
F50B C49 F52B 110.5(12) . . ?
F52A C49 F50A 106.9(9) . . ?
F51A C49 F50A 100.0(7) . . ?
F50B C49 F51B 107.3(11) . . ?
F52B C49 F51B 95.7(8) . . ?
F50B C49 C43 119.5(7) . . ?
F52A C49 C43 116.7(6) . . ?
F51A C49 C43 111.2(6) . . ?
F52B C49 C43 111.5(9) . . ?
F50A C49 C43 108.6(6) . . ?
F51B C49 C43 109.6(6) . . ?
C64 C53 C54 114.8(3) . . ?
C64 C53 B1 120.6(3) . . ?
C54 C53 B1 124.3(3) . . ?
C55 C54 C53 122.1(4) . . ?
C55 C54 H54 118.9 . . ?
C53 C54 H54 118.9 . . ?
C56 C55 C54 121.5(4) . . ?
C56 C55 C62 119.4(4) . . ?
C54 C55 C62 119.0(4) . . ?
C55 C56 C57 118.0(4) . . ?
C55 C56 H56 121.0 . . ?
C57 C56 H56 121.0 . . ?
C64 C57 C56 120.5(4) . . ?
C64 C57 C58 119.7(4) . . ?
C56 C57 C58 119.8(4) . . ?
F60 C58 F59 107.0(4) . . ?
F60 C58 F61 105.7(4) . . ?
F59 C58 F61 104.6(4) . . ?
F60 C58 C57 113.9(4) . . ?
F59 C58 C57 112.6(4) . . ?
F61 C58 C57 112.4(4) . . ?
F65B C62 F64B 117.4(13) . . ?
F63A C62 F65A 116.8(9) . . ?
F63A C62 F64A 103.9(6) . . ?
F65A C62 F64A 96.5(7) . . ?
F63A C62 C55 115.2(5) . . ?
F65B C62 C55 118.5(12) . . ?
F64B C62 C55 117.3(7) . . ?
F65A C62 C55 114.2(7) . . ?
F64A C62 C55 107.2(5) . . ?
F65B C62 F63B 94.0(11) . . ?
F64B C62 F63B 94.9(9) . . ?
C55 C62 F63B 107.3(5) . . ?
C57 C64 C53 123.0(4) . . ?
C57 C64 H64 118.5 . . ?
C53 C64 H64 118.5 . . ?
C67 C66 C71 115.4(3) . . ?
C67 C66 B1 122.1(3) . . ?
C71 C66 B1 122.5(3) . . ?
C68 C67 C66 122.5(4) . . ?
C68 C67 H67 118.7 . . ?
C66 C67 H67 118.7 . . ?
C69 C68 C67 120.5(4) . . ?
C69 C68 C72 119.9(4) . . ?
C67 C68 C72 119.6(4) . . ?
C70 C69 C68 118.4(4) . . ?
C70 C69 H69 120.8 . . ?
C68 C69 H69 120.8 . . ?
C69 C70 C71 120.8(4) . . ?
C69 C70 C76 119.3(4) . . ?
C71 C70 C76 119.8(4) . . ?
C70 C71 C66 122.3(4) . . ?
C70 C71 H71 118.8 . . ?
C66 C71 H71 118.8 . . ?
F75A C72 F74A 110.6(8) . . ?
F75A C72 F73A 104.5(8) . . ?
F74A C72 F73A 105.1(6) . . ?
F73B C72 F75B 108.4(9) . . ?
F73B C72 F74B 103.1(10) . . ?
F75B C72 F74B 97.2(8) . . ?
F73B C72 C68 117.6(8) . . ?
F75A C72 C68 112.1(5) . . ?
F74A C72 C68 113.4(6) . . ?
F73A C72 C68 110.6(4) . . ?
F75B C72 C68 117.1(6) . . ?
F74B C72 C68 110.7(6) . . ?
F78A C76 F79A 118.7(11) . . ?
F77B C76 F79B 110.4(9) . . ?
F77B C76 F78B 104.3(9) . . ?
F79B C76 F78B 92.2(7) . . ?
F78A C76 F77A 105.6(11) . . ?
F79A C76 F77A 98.2(7) . . ?
F78A C76 C70 114.9(8) . . ?
F77B C76 C70 119.9(8) . . ?
F79A C76 C70 110.1(5) . . ?
F79B C76 C70 113.4(5) . . ?
F78B C76 C70 112.8(7) . . ?
F77A C76 C70 107.1(8) . . ?
C81 C80 H80A 120.0 . . ?
C81 C80 H80B 120.0 . . ?
H80A C80 H80B 120.0 . . ?
O82 C81 C80 113.4(8) . . ?
O82 C81 H81 123.3 . . ?
C80 C81 H81 123.3 . . ?
C81 O82 C83 114.6(8) . . ?
C84 C83 O82 118.1(8) . . ?
C84 C83 H83A 107.8 . . ?
O82 C83 H83A 107.8 . . ?
C84 C83 H83B 107.8 . . ?
O82 C83 H83B 107.8 . . ?
H83A C83 H83B 107.1 . . ?
C83 C84 H84A 109.5 . . ?
C83 C84 H84B 109.5 . . ?
H84A C84 H84B 109.5 . . ?
C83 C84 H84C 109.5 . . ?
H84A C84 H84C 109.5 . . ?
H84B C84 H84C 109.5 . . ?

loop_
_geom_bond_atom_site_label_1
_geom_bond_atom_site_label_2
_geom_bond_distance
_geom_bond_site_symmetry_2
_geom_bond_publ_flag
Fe1 C1 1.735(5) . ?
Fe1 N5 2.010(3) . ?
Fe1 P1 2.2249(12) . ?
Fe1 P2 2.2299(11) . ?
Fe1 N1A 2.244(10) . ?
Fe1 N1B 2.281(11) . ?
P1 C2 1.828(4) . ?
P1 C9 1.857(5) . ?
P1 C13 1.877(5) . ?
P2 C8 1.835(4) . ?
P2 C21 1.871(4) . ?
P2 C17 1.873(5) . ?
N1A N2A 1.091(5) . ?
N1B N2B 1.100(5) . ?
C1 O1 1.154(6) . ?
N5 C7 1.354(5) . ?
N5 C3 1.356(5) . ?
C2 C3 1.498(5) . ?
C2 H2A 0.9900 . ?
C2 H2B 0.9900 . ?
C3 C4 1.391(5) . ?
C4 C5 1.366(6) . ?
C4 H4 0.9500 . ?
C5 C6 1.389(6) . ?
C5 H5 0.9500 . ?
C6 C7 1.385(5) . ?
C6 H6 0.9500 . ?
C7 C8 1.496(5) . ?
C8 H8A 0.9900 . ?
C8 H8B 0.9900 . ?
C9 C11 1.524(9) . ?
C9 C10 1.541(9) . ?
C9 C12 1.552(7) . ?
C10 H10A 0.9800 . ?
C10 H10B 0.9800 . ?
C10 H10C 0.9800 . ?
C11 H11A 0.9800 . ?
C11 H11B 0.9800 . ?
C11 H11C 0.9800 . ?
C12 H12A 0.9800 . ?
C12 H12B 0.9800 . ?
C12 H12C 0.9800 . ?
C13 C14 1.525(10) . ?
C13 C16 1.546(10) . ?
C13 C15 1.553(8) . ?
C14 H14A 0.9800 . ?
C14 H14B 0.9800 . ?
C14 H14C 0.9800 . ?
C15 H15A 0.9800 . ?
C15 H15B 0.9800 . ?
C15 H15C 0.9800 . ?
C16 H16A 0.9800 . ?
C16 H16B 0.9800 . ?
C16 H16C 0.9800 . ?
C17 C19 1.532(8) . ?
C17 C20 1.535(7) . ?
C17 C18 1.539(8) . ?
C18 H18A 0.9800 . ?
C18 H18B 0.9800 . ?
C18 H18C 0.9800 . ?
C19 H19A 0.9800 . ?
C19 H19B 0.9800 . ?
C19 H19C 0.9800 . ?
C20 H20A 0.9800 . ?
C20 H20B 0.9800 . ?
C20 H20C 0.9800 . ?
C21 C22 1.524(7) . ?
C21 C23 1.538(7) . ?
C21 C24 1.539(7) . ?
C22 H22A 0.9800 . ?
C22 H22B 0.9800 . ?
C22 H22C 0.9800 . ?
C23 H23A 0.9800 . ?
C23 H23B 0.9800 . ?
C23 H23C 0.9800 . ?
C24 H24A 0.9800 . ?
C24 H24B 0.9800 . ?
C24 H24C 0.9800 . ?
B1 C39 1.637(5) . ?
B1 C25 1.643(5) . ?
B1 C66 1.644(5) . ?
B1 C53 1.647(5) . ?
C25 C26 1.402(5) . ?
C25 C30 1.408(5) . ?
C26 C27 1.385(5) . ?
C26 H26 0.9500 . ?
C27 C28 1.385(5) . ?
C27 C31 1.495(5) . ?
C28 C29 1.388(5) . ?
C28 H28 0.9500 . ?
C29 C30 1.390(5) . ?
C29 C35 1.501(5) . ?
C30 H30 0.9500 . ?
C31 F33 1.315(5) . ?
C31 F32 1.324(5) . ?
C31 F34 1.332(5) . ?
C35 F38 1.326(5) . ?
C35 F36 1.332(5) . ?
C35 F37 1.334(5) . ?
C39 C44 1.395(5) . ?
C39 C40 1.398(5) . ?
C40 C41 1.394(5) . ?
C40 H40 0.9500 . ?
C41 C42 1.380(5) . ?
C41 C45 1.497(5) . ?
C42 C43 1.377(6) . ?
C42 H42 0.9500 . ?
C43 C44 1.388(5) . ?
C43 C49 1.494(6) . ?
C44 H44 0.9500 . ?
C45 F46 1.302(5) . ?
C45 F48 1.322(5) . ?
C45 F47 1.351(5) . ?
C49 F50B 1.212(11) . ?
C49 F52A 1.223(9) . ?
C49 F51A 1.336(9) . ?
C49 F52B 1.346(13) . ?
C49 F50A 1.399(9) . ?
C49 F51B 1.418(11) . ?
C53 C64 1.403(5) . ?
C53 C54 1.403(5) . ?
C54 C55 1.387(6) . ?
C54 H54 0.9500 . ?
C55 C56 1.371(6) . ?
C55 C62 1.499(6) . ?
C56 C57 1.385(6) . ?
C56 H56 0.9500 . ?
C57 C64 1.384(5) . ?
C57 C58 1.486(6) . ?
C58 F60 1.314(5) . ?
C58 F59 1.319(6) . ?
C58 F61 1.323(6) . ?
C62 F63A 1.204(8) . ?
C62 F65B 1.210(15) . ?
C62 F64B 1.255(10) . ?
C62 F65A 1.300(9) . ?
C62 F64A 1.488(8) . ?
C62 F63B 1.572(11) . ?
C64 H64 0.9500 . ?
C66 C67 1.395(5) . ?
C66 C71 1.397(5) . ?
C67 C68 1.394(5) . ?
C67 H67 0.9500 . ?
C68 C69 1.381(6) . ?
C68 C72 1.494(6) . ?
C69 C70 1.374(6) . ?
C69 H69 0.9500 . ?
C70 C71 1.394(5) . ?
C70 C76 1.488(6) . ?
C71 H71 0.9500 . ?
C72 F73B 1.252(11) . ?
C72 F75A 1.267(8) . ?
C72 F74A 1.283(7) . ?
C72 F73A 1.348(7) . ?
C72 F75B 1.357(11) . ?
C72 F74B 1.378(10) . ?
C76 F78A 1.156(12) . ?
C76 F77B 1.218(10) . ?
C76 F79A 1.310(9) . ?
C76 F79B 1.400(9) . ?
C76 F78B 1.415(10) . ?
C76 F77A 1.425(11) . ?
C80 C81 1.442(11) . ?
C80 H80A 0.9500 . ?
C80 H80B 0.9500 . ?
C81 O82 1.242(9) . ?
C81 H81 0.9500 . ?
O82 C83 1.537(11) . ?
C83 C84 1.414(13) . ?
C83 H83A 0.9900 . ?
C83 H83B 0.9900 . ?
C84 H84A 0.9800 . ?
C84 H84B 0.9800 . ?
C84 H84C 0.9800 . ?

loop_
_geom_torsion_atom_site_label_1
_geom_torsion_atom_site_label_2
_geom_torsion_atom_site_label_3
_geom_torsion_atom_site_label_4
_geom_torsion
_geom_torsion_site_symmetry_1
_geom_torsion_site_symmetry_2
_geom_torsion_site_symmetry_3
_geom_torsion_site_symmetry_4
_geom_torsion_publ_flag
C9 P1 C2 C3 90.4(4) . . . . ?
C13 P1 C2 C3 -152.5(3) . . . . ?
Fe1 P1 C2 C3 -27.9(3) . . . . ?
C7 N5 C3 C4 0.0(5) . . . . ?
Fe1 N5 C3 C4 -177.5(3) . . . . ?
C7 N5 C3 C2 178.9(3) . . . . ?
Fe1 N5 C3 C2 1.5(4) . . . . ?
P1 C2 C3 N5 19.9(5) . . . . ?
P1 C2 C3 C4 -161.1(3) . . . . ?
N5 C3 C4 C5 0.6(6) . . . . ?
C2 C3 C4 C5 -178.3(4) . . . . ?
C3 C4 C5 C6 -1.1(6) . . . . ?
C4 C5 C6 C7 0.9(6) . . . . ?
C3 N5 C7 C6 -0.1(5) . . . . ?
Fe1 N5 C7 C6 177.3(3) . . . . ?
C3 N5 C7 C8 179.4(3) . . . . ?
Fe1 N5 C7 C8 -3.2(5) . . . . ?
C5 C6 C7 N5 -0.3(6) . . . . ?
C5 C6 C7 C8 -179.8(4) . . . . ?
N5 C7 C8 P2 25.3(4) . . . . ?
C6 C7 C8 P2 -155.2(3) . . . . ?
C21 P2 C8 C7 87.7(3) . . . . ?
C17 P2 C8 C7 -154.7(3) . . . . ?
Fe1 P2 C8 C7 -31.6(3) . . . . ?
C2 P1 C9 C11 70.4(4) . . . . ?
C13 P1 C9 C11 -40.9(5) . . . . ?
Fe1 P1 C9 C11 177.4(4) . . . . ?
C2 P1 C9 C10 -50.2(5) . . . . ?
C13 P1 C9 C10 -161.4(5) . . . . ?
Fe1 P1 C9 C10 56.9(5) . . . . ?
C2 P1 C9 C12 -166.3(4) . . . . ?
C13 P1 C9 C12 82.5(5) . . . . ?
Fe1 P1 C9 C12 -59.2(5) . . . . ?
C2 P1 C13 C14 -42.4(6) . . . . ?
C9 P1 C13 C14 69.9(6) . . . . ?
Fe1 P1 C13 C14 -151.2(5) . . . . ?
C2 P1 C13 C16 78.5(5) . . . . ?
C9 P1 C13 C16 -169.2(5) . . . . ?
Fe1 P1 C13 C16 -30.3(6) . . . . ?
C2 P1 C13 C15 -165.3(4) . . . . ?
C9 P1 C13 C15 -53.1(5) . . . . ?
Fe1 P1 C13 C15 85.8(5) . . . . ?
C8 P2 C17 C19 76.1(4) . . . . ?
C21 P2 C17 C19 -171.2(4) . . . . ?
Fe1 P2 C17 C19 -32.2(5) . . . . ?
C8 P2 C17 C20 -165.5(4) . . . . ?
C21 P2 C17 C20 -52.8(4) . . . . ?
Fe1 P2 C17 C20 86.2(4) . . . . ?
C8 P2 C17 C18 -43.0(5) . . . . ?
C21 P2 C17 C18 69.6(5) . . . . ?
Fe1 P2 C17 C18 -151.3(4) . . . . ?
C8 P2 C21 C22 70.8(4) . . . . ?
C17 P2 C21 C22 -41.5(4) . . . . ?
Fe1 P2 C21 C22 177.9(3) . . . . ?
C8 P2 C21 C23 -166.5(3) . . . . ?
C17 P2 C21 C23 81.2(4) . . . . ?
Fe1 P2 C21 C23 -59.5(4) . . . . ?
C8 P2 C21 C24 -50.8(5) . . . . ?
C17 P2 C21 C24 -163.0(4) . . . . ?
Fe1 P2 C21 C24 56.3(5) . . . . ?
C39 B1 C25 C26 -155.8(3) . . . . ?
C66 B1 C25 C26 -36.9(4) . . . . ?
C53 B1 C25 C26 84.6(4) . . . . ?
C39 B1 C25 C30 32.3(4) . . . . ?
C66 B1 C25 C30 151.2(3) . . . . ?
C53 B1 C25 C30 -87.4(4) . . . . ?
C30 C25 C26 C27 -1.1(5) . . . . ?
B1 C25 C26 C27 -173.6(3) . . . . ?
C25 C26 C27 C28 1.0(5) . . . . ?
C25 C26 C27 C31 -177.9(3) . . . . ?
C26 C27 C28 C29 -0.3(5) . . . . ?
C31 C27 C28 C29 178.6(3) . . . . ?
C27 C28 C29 C30 -0.2(5) . . . . ?
C27 C28 C29 C35 176.5(3) . . . . ?
C28 C29 C30 C25 0.1(5) . . . . ?
C35 C29 C30 C25 -176.6(3) . . . . ?
C26 C25 C30 C29 0.6(5) . . . . ?
B1 C25 C30 C29 173.0(3) . . . . ?
C28 C27 C31 F33 17.8(6) . . . . ?
C26 C27 C31 F33 -163.2(4) . . . . ?
C28 C27 C31 F32 -104.4(4) . . . . ?
C26 C27 C31 F32 74.6(5) . . . . ?
C28 C27 C31 F34 138.1(4) . . . . ?
C26 C27 C31 F34 -42.9(5) . . . . ?
C28 C29 C35 F38 27.3(5) . . . . ?
C30 C29 C35 F38 -155.9(4) . . . . ?
C28 C29 C35 F36 148.7(4) . . . . ?
C30 C29 C35 F36 -34.5(5) . . . . ?
C28 C29 C35 F37 -93.1(4) . . . . ?
C30 C29 C35 F37 83.7(5) . . . . ?
C25 B1 C39 C44 -146.0(3) . . . . ?
C66 B1 C39 C44 91.6(4) . . . . ?
C53 B1 C39 C44 -31.0(5) . . . . ?
C25 B1 C39 C40 37.5(4) . . . . ?
C66 B1 C39 C40 -84.8(4) . . . . ?
C53 B1 C39 C40 152.6(3) . . . . ?
C44 C39 C40 C41 2.1(5) . . . . ?
B1 C39 C40 C41 178.8(3) . . . . ?
C39 C40 C41 C42 -2.5(6) . . . . ?
C39 C40 C41 C45 177.7(4) . . . . ?
C40 C41 C42 C43 1.1(6) . . . . ?
C45 C41 C42 C43 -179.1(4) . . . . ?
C41 C42 C43 C44 0.5(6) . . . . ?
C41 C42 C43 C49 178.7(4) . . . . ?
C42 C43 C44 C39 -0.9(7) . . . . ?
C49 C43 C44 C39 -179.0(4) . . . . ?
C40 C39 C44 C43 -0.5(6) . . . . ?
B1 C39 C44 C43 -177.1(4) . . . . ?
C42 C41 C45 F46 -118.5(5) . . . . ?
C40 C41 C45 F46 61.3(5) . . . . ?
C42 C41 C45 F48 8.0(6) . . . . ?
C40 C41 C45 F48 -172.2(4) . . . . ?
C42 C41 C45 F47 124.0(4) . . . . ?
C40 C41 C45 F47 -56.2(5) . . . . ?
C42 C43 C49 F50B -3.0(16) . . . . ?
C44 C43 C49 F50B 175.2(14) . . . . ?
C42 C43 C49 F52A 170.1(10) . . . . ?
C44 C43 C49 F52A -11.7(12) . . . . ?
C42 C43 C49 F51A -59.8(8) . . . . ?
C44 C43 C49 F51A 118.4(7) . . . . ?
C42 C43 C49 F52B 127.9(8) . . . . ?
C44 C43 C49 F52B -53.9(10) . . . . ?
C42 C43 C49 F50A 49.3(8) . . . . ?
C44 C43 C49 F50A -132.5(7) . . . . ?
C42 C43 C49 F51B -127.4(8) . . . . ?
C44 C43 C49 F51B 50.8(9) . . . . ?
C39 B1 C53 C64 -45.2(4) . . . . ?
C25 B1 C53 C64 74.8(4) . . . . ?
C66 B1 C53 C64 -164.0(3) . . . . ?
C39 B1 C53 C54 141.4(3) . . . . ?
C25 B1 C53 C54 -98.6(4) . . . . ?
C66 B1 C53 C54 22.6(5) . . . . ?
C64 C53 C54 C55 1.2(5) . . . . ?
B1 C53 C54 C55 174.9(3) . . . . ?
C53 C54 C55 C56 -1.3(6) . . . . ?
C53 C54 C55 C62 176.8(4) . . . . ?
C54 C55 C56 C57 0.2(6) . . . . ?
C62 C55 C56 C57 -177.9(4) . . . . ?
C55 C56 C57 C64 0.9(6) . . . . ?
C55 C56 C57 C58 -178.0(4) . . . . ?
C64 C57 C58 F60 167.6(4) . . . . ?
C56 C57 C58 F60 -13.5(7) . . . . ?
C64 C57 C58 F59 -70.4(6) . . . . ?
C56 C57 C58 F59 108.5(5) . . . . ?
C64 C57 C58 F61 47.5(6) . . . . ?
C56 C57 C58 F61 -133.6(4) . . . . ?
C56 C55 C62 F63A 79.1(9) . . . . ?
C54 C55 C62 F63A -99.2(8) . . . . ?
C56 C55 C62 F65B -121.7(12) . . . . ?
C54 C55 C62 F65B 60.1(13) . . . . ?
C56 C55 C62 F64B 28.6(12) . . . . ?
C54 C55 C62 F64B -149.6(11) . . . . ?
C56 C55 C62 F65A -141.6(8) . . . . ?
C54 C55 C62 F65A 40.2(9) . . . . ?
C56 C55 C62 F64A -36.0(6) . . . . ?
C54 C55 C62 F64A 145.8(5) . . . . ?
C56 C55 C62 F63B 133.7(7) . . . . ?
C54 C55 C62 F63B -44.5(7) . . . . ?
C56 C57 C64 C53 -1.0(6) . . . . ?
C58 C57 C64 C53 177.9(4) . . . . ?
C54 C53 C64 C57 0.0(5) . . . . ?
B1 C53 C64 C57 -174.0(3) . . . . ?
C39 B1 C66 C67 93.6(4) . . . . ?
C25 B1 C66 C67 -28.5(4) . . . . ?
C53 B1 C66 C67 -144.6(3) . . . . ?
C39 B1 C66 C71 -83.7(4) . . . . ?
C25 B1 C66 C71 154.1(3) . . . . ?
C53 B1 C66 C71 38.0(4) . . . . ?
C71 C66 C67 C68 -2.6(5) . . . . ?
B1 C66 C67 C68 179.9(3) . . . . ?
C66 C67 C68 C69 0.7(6) . . . . ?
C66 C67 C68 C72 -176.8(4) . . . . ?
C67 C68 C69 C70 1.0(6) . . . . ?
C72 C68 C69 C70 178.4(4) . . . . ?
C68 C69 C70 C71 -0.6(6) . . . . ?
C68 C69 C70 C76 -176.9(4) . . . . ?
C69 C70 C71 C66 -1.5(6) . . . . ?
C76 C70 C71 C66 174.8(4) . . . . ?
C67 C66 C71 C70 3.0(5) . . . . ?
B1 C66 C71 C70 -179.5(3) . . . . ?
C69 C68 C72 F73B 68.3(12) . . . . ?
C67 C68 C72 F73B -114.1(11) . . . . ?
C69 C68 C72 F75A -110.4(9) . . . . ?
C67 C68 C72 F75A 67.1(9) . . . . ?
C69 C68 C72 F74A 15.7(9) . . . . ?
C67 C68 C72 F74A -166.8(7) . . . . ?
C69 C68 C72 F73A 133.4(6) . . . . ?
C67 C68 C72 F73A -49.1(7) . . . . ?
C69 C68 C72 F75B -159.8(9) . . . . ?
C67 C68 C72 F75B 17.7(10) . . . . ?
C69 C68 C72 F74B -49.7(10) . . . . ?
C67 C68 C72 F74B 127.8(10) . . . . ?
C69 C70 C76 F78A -156.1(12) . . . . ?
C71 C70 C76 F78A 27.5(13) . . . . ?
C69 C70 C76 F77B -5.8(12) . . . . ?
C71 C70 C76 F77B 177.9(11) . . . . ?
C69 C70 C76 F79A 66.7(10) . . . . ?
C71 C70 C76 F79A -109.7(9) . . . . ?
C69 C70 C76 F79B 127.7(8) . . . . ?
C71 C70 C76 F79B -48.7(9) . . . . ?
C69 C70 C76 F78B -129.2(6) . . . . ?
C71 C70 C76 F78B 54.5(8) . . . . ?
C69 C70 C76 F77A -39.1(8) . . . . ?
C71 C70 C76 F77A 144.5(7) . . . . ?
C80 C81 O82 C83 -168.2(8) . . . . ?
C81 O82 C83 C84 -59.4(14) . . . . ?
